data_4100885
loop_
_publ_author_name
'Fairchild, Robert M.'
'Holman, K. Travis'

_publ_section_title
;
 Selective anion encapsulation by a metalated cryptophane with a
 pi-acidic interior.
;
_journal_issue 47
_journal_name_full 'Journal of the American Chemical Society'
_journal_page_first 16364
_journal_page_last 16365
_journal_paper_doi 10.1021/ja055560i
_journal_volume 127
_journal_year 2005
_chemical_formula_sum 'C0.69 H0.38 F0.07 N0.03 O0.12 Ru0.02 S0.02'
_chemical_formula_weight 15.34
_chemical_name_systematic
; 
 ? 
;
_space_group_IT_number 14
_symmetry_cell_setting monoclinic
_symmetry_space_group_name_Hall '-P 2ybc'
_symmetry_space_group_name_H-M 'P 1 21/c 1'
_atom_sites_solution_hydrogens geom
_atom_sites_solution_primary direct
_atom_sites_solution_secondary difmap
_audit_creation_method SHELXL-97
_cell_angle_alpha 90.00
_cell_angle_beta 105.040(3)
_cell_angle_gamma 90.00
_cell_formula_units_Z 528
_cell_length_a 16.672(3)
_cell_length_b 31.875(6)
_cell_length_c 16.470(3)
_cell_measurement_reflns_used 981
_cell_measurement_temperature 188(2)
_cell_measurement_theta_max 27.19
_cell_measurement_theta_min 2.86
_cell_volume 8453(3)
_computing_cell_refinement 'SAINT, Bruker'
_computing_data_collection 'SMART, Bruker'
_computing_data_reduction 'SAINT, Bruker'
_computing_molecular_graphics 'X-SEED, L.Barbour (1999); http://x-seed.net/'
_computing_structure_refinement 'SHELXL-97 (Sheldrick, 1997)'
_computing_structure_solution 'SHELXS-97 (Sheldrick, 1990)'
_diffrn_ambient_temperature 188(2)
_diffrn_measured_fraction_theta_full 0.999
_diffrn_measured_fraction_theta_max 0.999
_diffrn_measurement_device_type 'SMART 1000 platform CCD, Bruker'
_diffrn_measurement_method 'omega scans'
_diffrn_radiation_monochromator graphite
_diffrn_radiation_source 'fine-focus sealed tube'
_diffrn_radiation_type MoK\a
_diffrn_radiation_wavelength 0.71073
_diffrn_reflns_av_R_equivalents 0.0447
_diffrn_reflns_av_sigmaI/netI 0.0415
_diffrn_reflns_limit_h_max 19
_diffrn_reflns_limit_h_min -19
_diffrn_reflns_limit_k_max 37
_diffrn_reflns_limit_k_min -37
_diffrn_reflns_limit_l_max 19
_diffrn_reflns_limit_l_min -19
_diffrn_reflns_number 60809
_diffrn_reflns_theta_full 25.00
_diffrn_reflns_theta_max 25.00
_diffrn_reflns_theta_min 1.26
_exptl_absorpt_coefficient_mu 0.693
_exptl_absorpt_correction_T_max 0.7948
_exptl_absorpt_correction_T_min 0.7680
_exptl_absorpt_correction_type multi-scan
_exptl_absorpt_process_details 'SADABS, G. Sheldrick (1990)'
_exptl_crystal_colour colorless
_exptl_crystal_density_diffrn 1.465
_exptl_crystal_density_method 'not measured'
_exptl_crystal_description prism
_exptl_crystal_F_000 3828
_exptl_crystal_size_max 0.20
_exptl_crystal_size_mid 0.15
_exptl_crystal_size_min 0.10
_refine_diff_density_max 1.131
_refine_diff_density_min -2.437
_refine_diff_density_rms 0.210
_refine_ls_extinction_method none
_refine_ls_goodness_of_fit_ref 1.081
_refine_ls_hydrogen_treatment mixed
_refine_ls_matrix_type full
_refine_ls_number_parameters 700
_refine_ls_number_reflns 14877
_refine_ls_number_restraints 96
_refine_ls_restrained_S_all 1.088
_refine_ls_R_factor_all 0.0676
_refine_ls_R_factor_gt 0.0546
_refine_ls_shift/su_max 0.033
_refine_ls_shift/su_mean 0.001
_refine_ls_structure_factor_coef Fsqd
_refine_ls_weighting_details 'calc w=1/[\s^2^(Fo^2^)+(0.1034P)^2^+0.0000P] where P=(Fo^2^+2Fc^2^)/3'
_refine_ls_weighting_scheme calc
_refine_ls_wR_factor_gt 0.1545
_refine_ls_wR_factor_ref 0.1611
_reflns_number_gt 11256
_reflns_number_total 14877
_reflns_threshold_expression >2sigma(I)
_cod_data_source_file ja055560isi20050815_120237.cif
_cod_data_source_block c:\travis\xray\crypto~1\04137\squeeze2
_cod_original_sg_symbol_H-M P2(1)/c
_cod_database_code 4100885

loop_
_symmetry_equiv_pos_as_xyz
'x, y, z'
'-x, y+1/2, -z+1/2'
'-x, -y, -z'
'x, -y-1/2, z-1/2'

loop_
_atom_site_label
_atom_site_type_symbol
_atom_site_fract_x
_atom_site_fract_y
_atom_site_fract_z
_atom_site_U_iso_or_equiv
_atom_site_adp_type
_atom_site_occupancy
_atom_site_symmetry_multiplicity
_atom_site_calc_flag
_atom_site_refinement_flags
_atom_site_disorder_assembly
_atom_site_disorder_group
Ru1 Ru 0.49510(3) 0.091229(11) 0.82470(2) 0.03599(13) Uani 1 1 d . . .
Ru2 Ru 0.70203(2) 0.156245(10) 0.54887(2) 0.03061(12) Uani 1 1 d . B .
Ru3 Ru 0.28330(2) 0.151939(10) 0.43906(2) 0.03071(12) Uani 1 1 d . B .
O1A O 0.4185(2) -0.00598(9) 0.7780(2) 0.0425(8) Uani 1 1 d . . .
O2A O 0.5796(2) -0.00440(10) 0.8196(2) 0.0491(9) Uani 1 1 d . . .
C1A C 0.4518(3) 0.09850(13) 0.6869(3) 0.0300(9) Uani 1 1 d . A .
C2A C 0.4103(3) 0.06345(13) 0.7125(3) 0.0330(10) Uani 1 1 d . A .
H2A H 0.3514 0.0636 0.7001 0.040 Uiso 1 1 calc R . .
C3A C 0.4540(3) 0.02886(13) 0.7554(3) 0.0336(10) Uani 1 1 d . A .
C4A C 0.5419(3) 0.02964(13) 0.7777(3) 0.0330(10) Uani 1 1 d . A .
C5A C 0.5835(3) 0.06533(13) 0.7573(3) 0.0356(10) Uani 1 1 d . A .
H5A H 0.6424 0.0667 0.7757 0.043 Uiso 1 1 calc R . .
C6A C 0.5392(3) 0.09909(12) 0.7099(2) 0.0269(9) Uani 1 1 d . A .
C7A C 0.5898(3) 0.13454(13) 0.6875(3) 0.0312(9) Uani 1 1 d . . .
H7A1 H 0.6404 0.1390 0.7338 0.037 Uiso 1 1 calc R B .
H7A2 H 0.5568 0.1608 0.6796 0.037 Uiso 1 1 calc R . .
C8A C 0.3308(4) -0.0101(2) 0.7481(5) 0.093(3) Uani 1 1 d . A 1
H8A1 H 0.3099 0.0030 0.6920 0.112 Uiso 1 1 calc R A 1
H8A2 H 0.3018 0.0024 0.7877 0.112 Uiso 1 1 calc R A 1
C9A C 0.3202(6) -0.0611(3) 0.7434(5) 0.036(2) Uani 0.50 1 d P . .
H9A1 H 0.3434 -0.0708 0.8019 0.044 Uiso 0.50 1 calc PR A 1
H9A2 H 0.2595 -0.0658 0.7312 0.044 Uiso 0.50 1 calc PR A 1
C10A C 0.6688(4) -0.0067(2) 0.8350(7) 0.128(4) Uani 1 1 d . . 1
H10A H 0.6968 0.0062 0.8897 0.154 Uiso 1 1 calc R . 1
H10B H 0.6878 0.0075 0.7898 0.154 Uiso 1 1 calc R . 1
C11A C 0.4742(4) 0.08961(17) 0.9490(4) 0.062(4) Uani 0.50 1 d PGU B 2
C12A C 0.5610(3) 0.09472(18) 0.9599(4) 0.044(2) Uani 0.50 1 d PGU B 2
C13A C 0.5738(3) 0.13287(18) 0.9206(4) 0.026(2) Uani 0.50 1 d PGU B 2
C14A C 0.4949(3) 0.15135(15) 0.8853(4) 0.0089(16) Uani 0.50 1 d PGU B 2
C15A C 0.4334(3) 0.1246(2) 0.9029(4) 0.036(2) Uani 0.50 1 d PGU B 2
C16A C 0.4234(6) 0.0534(3) 0.9760(7) 0.089(4) Uani 0.50 1 d PGU B 2
H16A H 0.3895 0.0648 1.0113 0.134 Uiso 0.50 1 calc PR B 2
H16B H 0.4616 0.0323 1.0078 0.134 Uiso 0.50 1 calc PR B 2
H16C H 0.3871 0.0404 0.9258 0.134 Uiso 0.50 1 calc PR B 2
C17A C 0.6338(9) 0.0678(4) 1.0110(8) 0.075(4) Uani 0.50 1 d P B 2
H17A H 0.6813 0.0705 0.9866 0.113 Uiso 0.50 1 calc PR B 2
H17B H 0.6166 0.0384 1.0095 0.113 Uiso 0.50 1 calc PR B 2
H17C H 0.6498 0.0776 1.0694 0.113 Uiso 0.50 1 calc PR B 2
C18A C 0.6548(8) 0.1531(4) 0.9165(10) 0.068(4) Uani 0.50 1 d P B 2
H18A H 0.6749 0.1712 0.9657 0.102 Uiso 0.50 1 calc PR B 2
H18B H 0.6458 0.1699 0.8652 0.102 Uiso 0.50 1 calc PR B 2
H18C H 0.6960 0.1313 0.9161 0.102 Uiso 0.50 1 calc PR B 2
C19A C 0.5054(15) 0.1955(9) 0.849(2) 0.050(6) Uani 0.50 1 d P B 2
H19A H 0.4745 0.1966 0.7897 0.075 Uiso 0.50 1 calc PR B 2
H19B H 0.5644 0.2007 0.8539 0.075 Uiso 0.50 1 calc PR B 2
H19C H 0.4840 0.2169 0.8805 0.075 Uiso 0.50 1 calc PR B 2
C20A C 0.3398(8) 0.1308(4) 0.8838(11) 0.064(4) Uani 0.50 1 d P B 2
H20A H 0.3268 0.1489 0.9269 0.095 Uiso 0.50 1 calc PR B 2
H20B H 0.3126 0.1035 0.8838 0.095 Uiso 0.50 1 calc PR B 2
H20C H 0.3196 0.1440 0.8285 0.095 Uiso 0.50 1 calc PR B 2
C21A C 0.41398(16) 0.09069(9) 0.92699(10) 0.072(4) Uani 0.50 1 d PGU B 1
C22A C 0.50107(16) 0.08875(10) 0.96290(9) 0.040(3) Uani 0.50 1 d PGU B 1
C23A C 0.53748(15) 0.12478(9) 0.93636(7) 0.066(3) Uani 0.50 1 d PGU B 1
C24A C 0.47288(14) 0.14899(8) 0.88403(8) 0.088(6) Uani 0.50 1 d PGU B 1
C25A C 0.39655(14) 0.12793(8) 0.87824(10) 0.066(4) Uani 0.50 1 d PGU B 1
C26A C 0.35444(17) 0.06559(10) 0.93343(12) 0.080(4) Uani 0.50 1 d PGU B 1
H26A H 0.3208 0.0582 0.8771 0.120 Uiso 0.50 1 calc PR B 1
H26B H 0.3194 0.0796 0.9647 0.120 Uiso 0.50 1 calc PR B 1
H26C H 0.3783 0.0401 0.9633 0.120 Uiso 0.50 1 calc PR B 1
C27A C 0.5529(12) 0.0551(4) 1.0185(9) 0.097(5) Uani 0.50 1 d PU B 1
H27A H 0.6109 0.0575 1.0164 0.146 Uiso 0.50 1 calc PR B 1
H27B H 0.5316 0.0273 0.9981 0.146 Uiso 0.50 1 calc PR B 1
H27C H 0.5494 0.0587 1.0765 0.146 Uiso 0.50 1 calc PR B 1
C28A C 0.6451(10) 0.1337(5) 0.9648(10) 0.086(5) Uani 0.50 1 d P B 1
H28A H 0.6612 0.1477 0.9184 0.129 Uiso 0.50 1 calc PR B 1
H28B H 0.6744 0.1068 0.9768 0.129 Uiso 0.50 1 calc PR B 1
H28C H 0.6598 0.1515 1.0149 0.129 Uiso 0.50 1 calc PR B 1
C29A C 0.4751(15) 0.1897(9) 0.838(2) 0.047(5) Uani 0.50 1 d P B 1
H29A H 0.5032 0.2111 0.8784 0.070 Uiso 0.50 1 calc PR B 1
H29B H 0.4183 0.1988 0.8116 0.070 Uiso 0.50 1 calc PR B 1
H29C H 0.5054 0.1857 0.7953 0.070 Uiso 0.50 1 calc PR B 1
C30A C 0.3303(9) 0.1515(5) 0.8360(11) 0.078(4) Uani 0.50 1 d P B 1
H30A H 0.3460 0.1679 0.7921 0.117 Uiso 0.50 1 calc PR B 1
H30B H 0.3137 0.1706 0.8754 0.117 Uiso 0.50 1 calc PR B 1
H30C H 0.2838 0.1330 0.8101 0.117 Uiso 0.50 1 calc PR B 1
O1B O 0.7769(2) 0.05989(10) 0.5472(2) 0.0429(8) Uani 1 1 d . . .
O2B O 0.69571(9) 0.08471(5) 0.39714(10) 0.0435(8) Uani 1 1 d G B .
C1B C 0.61404(7) 0.12392(4) 0.60710(7) 0.0317(9) Uani 1 1 d G B .
C2B C 0.68552(7) 0.09783(4) 0.61430(9) 0.0323(10) Uani 1 1 d G . .
H2B H 0.7171 0.0894 0.6685 0.039 Uiso 1 1 calc R B .
C3B C 0.7097(3) 0.08463(13) 0.5435(3) 0.0315(10) Uani 1 1 d . B .
C4B C 0.6668(3) 0.09870(13) 0.4631(3) 0.0339(10) Uani 1 1 d . . .
C5B C 0.59912(7) 0.12617(4) 0.45420(8) 0.0323(10) Uani 1 1 d G B .
H5B H 0.5723 0.1369 0.4002 0.039 Uiso 1 1 calc R . .
C6B C 0.5697(3) 0.13838(13) 0.5259(3) 0.0302(9) Uani 1 1 d . . .
C7B C 0.4922(2) 0.16520(13) 0.5093(3) 0.0306(9) Uani 1 1 d . B .
H7B1 H 0.4917 0.1816 0.5602 0.037 Uiso 1 1 calc R . .
H7B2 H 0.4915 0.1851 0.4629 0.037 Uiso 1 1 calc R . .
C8B C 0.8207(4) 0.0435(2) 0.6277(4) 0.076(2) Uani 1 1 d . C 1
H8B1 H 0.7820 0.0349 0.6611 0.091 Uiso 1 1 calc R C 1
H8B2 H 0.8606 0.0643 0.6601 0.091 Uiso 1 1 calc R C 1
C9B C 0.8664(6) 0.0049(3) 0.6018(7) 0.043(2) Uani 0.50 1 d P . .
H9B1 H 0.8999 -0.0072 0.6552 0.051 Uiso 0.50 1 calc PR C 1
H9B2 H 0.9066 0.0168 0.5732 0.051 Uiso 0.50 1 calc PR C 1
C10B C 0.6477(4) 0.0955(2) 0.3139(3) 0.077(2) Uani 1 1 d . . .
H10C H 0.6595 0.1244 0.2987 0.093 Uiso 1 1 calc R B .
H10D H 0.5874 0.0925 0.3085 0.093 Uiso 1 1 calc R . .
C11B C 0.8207(4) 0.18336(19) 0.6156(4) 0.0669(18) Uani 1 1 d . . .
C12B C 0.8123(4) 0.18503(17) 0.5252(5) 0.0653(17) Uani 1 1 d . B .
C13B C 0.74079(8) 0.21144(5) 0.48982(12) 0.0494(13) Uani 1 1 d G . .
C14B C 0.70939(8) 0.22462(5) 0.55595(12) 0.0527(14) Uani 1 1 d G B .
C15B C 0.75659(8) 0.20842(5) 0.63186(12) 0.0616(16) Uani 1 1 d G B .
C16B C 0.89163(7) 0.15916(7) 0.67393(14) 0.130(4) Uani 1 1 d G B .
H1 H 0.9325 0.1790 0.7064 0.195 Uiso 1 1 calc R . .
H2 H 0.9183 0.1411 0.6405 0.195 Uiso 1 1 calc R . .
H3 H 0.8697 0.1419 0.7125 0.195 Uiso 1 1 calc R . .
C17B C 0.8657(5) 0.1642(3) 0.4770(7) 0.120(4) Uani 1 1 d . . .
H4 H 0.8366 0.1637 0.4171 0.180 Uiso 1 1 calc R B .
H5 H 0.8778 0.1354 0.4973 0.180 Uiso 1 1 calc R . .
H6 H 0.9179 0.1798 0.4850 0.180 Uiso 1 1 calc R . .
C18B C 0.70736(10) 0.22455(5) 0.39788(13) 0.085(2) Uani 1 1 d G B .
H7 H 0.6465 0.2238 0.3827 0.128 Uiso 1 1 calc R . .
H8 H 0.7281 0.2052 0.3618 0.128 Uiso 1 1 calc R . .
H9 H 0.7260 0.2531 0.3903 0.128 Uiso 1 1 calc R . .
C19B C 0.6374(5) 0.25368(19) 0.5527(5) 0.090(2) Uani 1 1 d . . .
H10 H 0.6557 0.2828 0.5514 0.135 Uiso 1 1 calc R B .
H11 H 0.6167 0.2493 0.6026 0.135 Uiso 1 1 calc R . .
H12 H 0.5929 0.2478 0.5020 0.135 Uiso 1 1 calc R . .
C20B C 0.7481(6) 0.2150(2) 0.7195(5) 0.107(3) Uani 1 1 d . . .
H13 H 0.7870 0.2369 0.7473 0.161 Uiso 1 1 calc R B .
H14 H 0.7608 0.1888 0.7513 0.161 Uiso 1 1 calc R . .
H15 H 0.6912 0.2237 0.7171 0.161 Uiso 1 1 calc R . .
O1C O 0.2964(2) 0.08139(11) 0.2926(2) 0.0465(8) Uani 1 1 d . B .
O2C O 0.2178(2) 0.05341(10) 0.3986(2) 0.0491(9) Uani 1 1 d . . .
C1C C 0.41679(6) 0.13706(3) 0.48588(7) 0.0314(10) Uani 1 1 d G . .
C2C C 0.38914(7) 0.12462(4) 0.39863(7) 0.0320(9) Uani 1 1 d G B .
H2C H 0.4150 0.1362 0.3587 0.038 Uiso 1 1 calc R . .
C3C C 0.3246(3) 0.09564(13) 0.3727(3) 0.0367(10) Uani 1 1 d . . .
C4C C 0.2816(3) 0.07996(13) 0.4306(3) 0.0334(10) Uani 1 1 d . B .
C5C C 0.3065(3) 0.09380(12) 0.5153(3) 0.0339(10) Uani 1 1 d . . .
H5C H 0.2763 0.0844 0.5535 0.041 Uiso 1 1 calc R B .
C6C C 0.37540(7) 0.12131(4) 0.54527(8) 0.0290(9) Uani 1 1 d G B .
C7C C 0.39669(8) 0.13300(4) 0.63569(8) 0.0317(9) Uani 1 1 d G . .
H7C1 H 0.3453 0.1361 0.6547 0.038 Uiso 1 1 calc R B .
H7C2 H 0.4266 0.1601 0.6441 0.038 Uiso 1 1 calc R . .
C8C C 0.3447(4) 0.0923(2) 0.2353(4) 0.0683(18) Uani 1 1 d . . .
H8C1 H 0.4050 0.0896 0.2617 0.082 Uiso 1 1 calc R B .
H8C2 H 0.3322 0.1211 0.2130 0.082 Uiso 1 1 calc R . .
C9C C 0.3134(6) 0.0581(3) 0.1645(5) 0.0322(19) Uani 0.50 1 d P . .
H9C1 H 0.3310 0.0688 0.1154 0.039 Uiso 0.50 1 calc PR . .
H9C2 H 0.2521 0.0606 0.1493 0.039 Uiso 0.50 1 calc PR . .
C10C C 0.1751(4) 0.0348(2) 0.4549(4) 0.081(2) Uani 1 1 d . . .
H10E H 0.1327 0.0539 0.4668 0.097 Uiso 1 1 calc R . .
H10F H 0.2140 0.0260 0.5084 0.097 Uiso 1 1 calc R . .
C11C C 0.16997(7) 0.17676(6) 0.35838(12) 0.0639(17) Uani 1 1 d G . .
C12C C 0.16324(7) 0.17591(6) 0.44502(13) 0.0610(16) Uani 1 1 d G B .
C13C C 0.22723(8) 0.20364(5) 0.49319(12) 0.0514(13) Uani 1 1 d G . .
C14C C 0.27218(8) 0.22058(4) 0.44178(11) 0.0471(12) Uani 1 1 d G B .
C15C C 0.23735(8) 0.20534(5) 0.35673(11) 0.0533(14) Uani 1 1 d G B .
C16C C 0.11578(8) 0.15644(7) 0.28348(13) 0.112(3) Uani 1 1 d G B .
H16D H 0.0682 0.1747 0.2594 0.167 Uiso 1 1 calc R . .
H16E H 0.0959 0.1296 0.2996 0.167 Uiso 1 1 calc R . .
H16F H 0.1472 0.1516 0.2417 0.167 Uiso 1 1 calc R . .
C17C C 0.09430(7) 0.15315(6) 0.46965(15) 0.123(4) Uani 1 1 d G . .
H17D H 0.1118 0.1461 0.5296 0.185 Uiso 1 1 calc R B .
H17E H 0.0811 0.1273 0.4366 0.185 Uiso 1 1 calc R . .
H17F H 0.0450 0.1711 0.4588 0.185 Uiso 1 1 calc R . .
C19C C 0.3414(4) 0.25067(18) 0.4692(5) 0.082(2) Uani 1 1 d . . .
H19D H 0.3192 0.2792 0.4671 0.123 Uiso 1 1 calc R B .
H19E H 0.3783 0.2487 0.4317 0.123 Uiso 1 1 calc R . .
H19F H 0.3727 0.2441 0.5268 0.123 Uiso 1 1 calc R . .
C20C C 0.2659(5) 0.2194(2) 0.2820(5) 0.094(2) Uani 1 1 d . . .
H20D H 0.2431 0.2006 0.2345 0.141 Uiso 1 1 calc R B .
H20E H 0.3267 0.2187 0.2957 0.141 Uiso 1 1 calc R . .
H20F H 0.2464 0.2481 0.2668 0.141 Uiso 1 1 calc R . .
C21C C 0.2371(5) 0.2113(2) 0.5858(4) 0.089(2) Uani 1 1 d . B .
H21A H 0.2951 0.2183 0.6129 0.133 Uiso 1 1 calc R . .
H21B H 0.2214 0.1859 0.6116 0.133 Uiso 1 1 calc R . .
H21C H 0.2012 0.2346 0.5929 0.133 Uiso 1 1 calc R . .
S1D S 0.4893(7) 0.0033(2) 0.5511(5) 0.123(3) Uani 0.44 1 d PU . 1
C1D C 0.47339(10) -0.00862(4) 0.43718(13) 0.049(3) Uani 0.67 1 d PG B 2
O1D O 0.40930(10) -0.00091(3) 0.53988(13) 0.121(5) Uani 0.50 1 d PG B 1
O2D O 0.54112(11) -0.02295(4) 0.59996(14) 0.154(6) Uani 0.50 1 d PGU B 1
O3D O 0.50589(8) 0.04597(3) 0.57750(10) 0.072(3) Uani 0.50 1 d PG B 1
F2D F 0.51371(12) -0.05384(3) 0.46466(16) 0.104(4) Uani 0.50 1 d PG B 2
F3D F 0.51988(9) 0.02746(4) 0.40306(11) 0.127(4) Uani 0.50 1 d PGU B 2
F1D F 0.40139(10) -0.00162(4) 0.41848(13) 0.127(5) Uani 0.50 1 d PG B 2

loop_
_atom_site_aniso_label
_atom_site_aniso_U_11
_atom_site_aniso_U_22
_atom_site_aniso_U_33
_atom_site_aniso_U_23
_atom_site_aniso_U_13
_atom_site_aniso_U_12
Ru1 0.0589(3) 0.0241(2) 0.0275(2) 0.00163(14) 0.01563(18) -0.00107(16)
Ru2 0.0332(2) 0.0286(2) 0.0292(2) 0.00157(14) 0.00670(15) -0.00277(14)
Ru3 0.0316(2) 0.0295(2) 0.0312(2) 0.00348(14) 0.00840(15) 0.00130(14)
O1A 0.047(2) 0.0283(16) 0.050(2) 0.0115(14) 0.0088(16) -0.0035(14)
O2A 0.045(2) 0.0397(19) 0.061(2) 0.0235(16) 0.0108(17) 0.0081(15)
C1A 0.039(2) 0.031(2) 0.022(2) -0.0019(17) 0.0110(18) 0.0007(18)
C2A 0.035(2) 0.031(2) 0.032(2) 0.0001(18) 0.0093(19) 0.0011(18)
C3A 0.043(3) 0.027(2) 0.033(2) -0.0053(18) 0.014(2) -0.0028(19)
C4A 0.045(3) 0.028(2) 0.027(2) 0.0012(18) 0.011(2) 0.0037(19)
C5A 0.037(2) 0.035(2) 0.031(2) 0.0049(19) 0.004(2) 0.0013(19)
C6A 0.034(2) 0.027(2) 0.021(2) -0.0006(16) 0.0085(17) 0.0015(17)
C7A 0.037(2) 0.033(2) 0.023(2) -0.0008(18) 0.0064(18) -0.0024(18)
C8A 0.055(4) 0.071(4) 0.136(7) 0.070(5) -0.006(4) -0.014(3)
C9A 0.042(5) 0.045(5) 0.027(5) -0.007(4) 0.018(4) -0.004(4)
C10A 0.046(4) 0.132(7) 0.198(10) 0.134(7) 0.016(5) 0.009(4)
C11A 0.066(4) 0.061(4) 0.060(4) 0.001(2) 0.017(2) 0.000(2)
C12A 0.048(3) 0.043(3) 0.041(3) -0.0009(19) 0.0104(19) 0.0034(19)
C13A 0.026(3) 0.026(2) 0.026(3) -0.0050(18) 0.0041(18) 0.0028(18)
C14A 0.011(2) 0.007(2) 0.009(2) 0.0015(17) 0.0040(16) -0.0044(16)
C15A 0.032(3) 0.038(3) 0.037(3) -0.0051(19) 0.0116(19) -0.0035(18)
C16A 0.091(5) 0.089(5) 0.089(5) 0.002(2) 0.026(2) -0.002(2)
C17A 0.088(10) 0.076(9) 0.045(7) 0.004(6) -0.013(7) 0.035(8)
C18A 0.066(8) 0.053(8) 0.076(10) -0.037(7) 0.003(8) 0.015(7)
C19A 0.091(18) 0.014(6) 0.049(9) -0.013(6) 0.024(14) -0.024(11)
C20A 0.044(7) 0.059(8) 0.105(12) -0.011(7) 0.050(8) 0.010(6)
C21A 0.089(9) 0.070(7) 0.052(7) -0.014(6) 0.010(6) 0.024(6)
C22A 0.090(8) 0.014(4) 0.010(4) 0.001(3) 0.002(5) 0.007(4)
C23A 0.091(9) 0.063(7) 0.041(6) -0.018(5) 0.008(6) -0.010(7)
C24A 0.138(13) 0.070(9) 0.053(8) -0.001(7) 0.016(8) 0.043(9)
C25A 0.080(9) 0.072(8) 0.039(6) -0.024(6) 0.006(7) 0.000(7)
C26A 0.094(9) 0.078(8) 0.085(9) 0.000(7) 0.055(7) -0.013(7)
C27A 0.151(12) 0.060(7) 0.063(8) 0.014(6) -0.004(8) 0.021(8)
C28A 0.106(12) 0.065(10) 0.067(10) -0.021(8) -0.014(9) 0.016(9)
C29A 0.069(13) 0.024(12) 0.054(12) -0.008(8) 0.027(12) -0.008(9)
C30A 0.058(9) 0.089(12) 0.091(12) -0.012(9) 0.030(8) 0.011(8)
O1B 0.0474(19) 0.0398(18) 0.0430(19) 0.0071(15) 0.0143(16) 0.0133(15)
O2B 0.0417(18) 0.059(2) 0.0315(17) -0.0030(15) 0.0123(15) 0.0082(15)
C1B 0.038(2) 0.026(2) 0.030(2) -0.0002(18) 0.0088(19) -0.0045(18)
C2B 0.036(2) 0.031(2) 0.027(2) 0.0007(18) 0.0018(18) -0.0069(18)
C3B 0.037(2) 0.026(2) 0.034(2) 0.0013(18) 0.013(2) 0.0010(18)
C4B 0.039(2) 0.036(2) 0.029(2) -0.0057(19) 0.0129(19) -0.0035(19)
C5B 0.035(2) 0.036(2) 0.025(2) 0.0001(18) 0.0062(19) -0.0047(19)
C6B 0.032(2) 0.028(2) 0.030(2) -0.0014(18) 0.0072(18) -0.0021(17)
C7B 0.034(2) 0.026(2) 0.033(2) 0.0019(17) 0.0095(19) 0.0018(17)
C8B 0.084(5) 0.097(5) 0.049(4) 0.017(3) 0.021(3) 0.059(4)
C9B 0.032(5) 0.039(5) 0.056(6) 0.011(4) 0.009(5) -0.002(4)
C10B 0.062(4) 0.136(6) 0.036(3) 0.003(3) 0.016(3) 0.040(4)
C11B 0.049(3) 0.064(4) 0.072(4) 0.012(3) -0.012(3) -0.036(3)
C12B 0.053(3) 0.047(3) 0.108(5) -0.022(3) 0.042(4) -0.022(3)
C13B 0.058(3) 0.043(3) 0.048(3) 0.007(2) 0.015(3) -0.017(2)
C14B 0.069(4) 0.029(3) 0.067(4) 0.000(2) 0.029(3) -0.010(2)
C15B 0.078(4) 0.052(3) 0.059(4) -0.013(3) 0.024(3) -0.035(3)
C16B 0.080(5) 0.101(6) 0.160(9) 0.033(6) -0.055(6) -0.041(5)
C17B 0.101(6) 0.088(5) 0.209(11) -0.035(6) 0.107(7) -0.029(5)
C18B 0.123(6) 0.083(5) 0.060(4) 0.019(3) 0.041(4) -0.019(4)
C19B 0.108(6) 0.040(3) 0.140(7) -0.002(4) 0.065(5) 0.008(3)
C20B 0.176(9) 0.083(5) 0.071(5) -0.029(4) 0.046(5) -0.070(5)
O1C 0.052(2) 0.054(2) 0.0370(19) -0.0127(16) 0.0180(16) -0.0131(16)
O2C 0.050(2) 0.0398(18) 0.057(2) 0.0022(16) 0.0131(17) -0.0108(16)
C1C 0.029(2) 0.022(2) 0.045(3) 0.0035(19) 0.012(2) 0.0037(17)
C2C 0.037(2) 0.030(2) 0.031(2) 0.0001(18) 0.0125(19) 0.0016(18)
C3C 0.039(3) 0.032(2) 0.040(3) -0.003(2) 0.013(2) 0.0026(19)
C4C 0.037(2) 0.026(2) 0.034(2) -0.0009(18) 0.004(2) -0.0031(18)
C5C 0.036(2) 0.026(2) 0.041(3) 0.0067(19) 0.015(2) 0.0027(18)
C6C 0.029(2) 0.029(2) 0.030(2) 0.0036(17) 0.0100(18) 0.0063(17)
C7C 0.037(2) 0.030(2) 0.029(2) 0.0010(18) 0.0123(19) 0.0019(18)
C8C 0.062(4) 0.104(5) 0.042(3) -0.020(3) 0.020(3) -0.023(3)
C9C 0.043(5) 0.030(4) 0.022(4) 0.004(3) 0.007(4) 0.012(4)
C10C 0.078(4) 0.089(5) 0.076(5) 0.019(4) 0.020(4) -0.039(4)
C11C 0.061(4) 0.046(3) 0.069(4) -0.005(3) -0.013(3) 0.015(3)
C12C 0.034(3) 0.056(3) 0.097(5) 0.028(3) 0.024(3) 0.019(2)
C13C 0.056(3) 0.045(3) 0.055(3) 0.007(2) 0.017(3) 0.025(3)
C14C 0.048(3) 0.030(2) 0.064(3) 0.014(2) 0.015(3) 0.007(2)
C15C 0.052(3) 0.053(3) 0.054(3) 0.024(3) 0.014(3) 0.021(3)
C16C 0.103(6) 0.084(5) 0.111(7) -0.008(5) -0.039(5) 0.008(4)
C17C 0.063(5) 0.082(5) 0.244(12) 0.045(6) 0.075(6) 0.008(4)
C19C 0.076(4) 0.038(3) 0.127(6) 0.003(4) 0.016(4) -0.005(3)
C20C 0.119(6) 0.092(5) 0.076(5) 0.049(4) 0.034(5) 0.020(5)
C21C 0.109(6) 0.090(5) 0.076(5) 0.001(4) 0.039(4) 0.047(4)
S1D 0.164(6) 0.095(4) 0.122(5) -0.026(4) 0.059(5) -0.024(4)
C1D 0.106(10) 0.015(4) 0.021(4) 0.001(3) 0.008(5) 0.007(5)
O1D 0.100(9) 0.105(9) 0.195(15) -0.043(8) 0.104(10) -0.022(7)
O2D 0.168(10) 0.139(9) 0.151(9) 0.031(8) 0.033(8) 0.032(8)
O3D 0.088(7) 0.059(6) 0.064(7) -0.020(5) 0.013(5) -0.001(5)
F2D 0.135(8) 0.054(5) 0.102(8) -0.045(5) -0.006(6) 0.024(5)
F3D 0.161(8) 0.136(7) 0.106(6) 0.025(5) 0.074(6) -0.045(6)
F1D 0.081(6) 0.093(7) 0.156(10) -0.007(6) -0.061(7) 0.010(5)

loop_
_atom_type_symbol
_atom_type_description
_atom_type_scat_dispersion_real
_atom_type_scat_dispersion_imag
_atom_type_scat_source
C C 0.0033 0.0016 'International Tables Vol C Tables 4.2.6.8 and 6.1.1.4'
H H 0.0000 0.0000 'International Tables Vol C Tables 4.2.6.8 and 6.1.1.4'
O O 0.0106 0.0060 'International Tables Vol C Tables 4.2.6.8 and 6.1.1.4'
N N 0.0061 0.0033 'International Tables Vol C Tables 4.2.6.8 and 6.1.1.4'
F F 0.0171 0.0103 'International Tables Vol C Tables 4.2.6.8 and 6.1.1.4'
S S 0.1246 0.1234 'International Tables Vol C Tables 4.2.6.8 and 6.1.1.4'
Ru Ru -1.2594 0.8363 'International Tables Vol C Tables 4.2.6.8 and 6.1.1.4'

loop_
_geom_angle_atom_site_label_1
_geom_angle_atom_site_label_2
_geom_angle_atom_site_label_3
_geom_angle
_geom_angle_site_symmetry_1
_geom_angle_site_symmetry_3
C23A Ru1 C15A 46.93(15) . .
C23A Ru1 C24A 39.0 . .
C15A Ru1 C24A 30.07(17) . .
C23A Ru1 C14A 34.80(15) . .
C15A Ru1 C14A 38.64(10) . .
C24A Ru1 C14A 9.83(16) . .
C23A Ru1 C11A 43.87(16) . .
C15A Ru1 C11A 38.61(10) . .
C24A Ru1 C11A 60.27(16) . .
C14A Ru1 C11A 64.17(13) . .
C23A Ru1 C2A 160.66(13) . .
C15A Ru1 C2A 113.75(18) . .
C24A Ru1 C2A 125.06(12) . .
C14A Ru1 C2A 131.85(17) . .
C11A Ru1 C2A 123.96(19) . .
C23A Ru1 C1A 142.94(13) . .
C15A Ru1 C1A 119.25(18) . .
C24A Ru1 C1A 109.07(12) . .
C14A Ru1 C1A 110.03(17) . .
C11A Ru1 C1A 152.2(2) . .
C2A Ru1 C1A 37.98(15) . .
C23A Ru1 C13A 20.15(15) . .
C15A Ru1 C13A 63.83(12) . .
C24A Ru1 C13A 46.05(15) . .
C14A Ru1 C13A 37.85(9) . .
C11A Ru1 C13A 63.30(13) . .
C2A Ru1 C13A 166.65(18) . .
C1A Ru1 C13A 130.19(18) . .
C23A Ru1 C6A 125.71(12) . .
C15A Ru1 C6A 141.20(19) . .
C24A Ru1 C6A 115.07(11) . .
C14A Ru1 C6A 109.56(17) . .
C11A Ru1 C6A 168.90(19) . .
C2A Ru1 C6A 67.13(15) . .
C1A Ru1 C6A 37.08(15) . .
C13A Ru1 C6A 105.97(18) . .
C23A Ru1 C12A 28.58(16) . .
C15A Ru1 C12A 63.80(13) . .
C24A Ru1 C12A 66.49(15) . .
C14A Ru1 C12A 63.31(12) . .
C11A Ru1 C12A 37.81(10) . .
C2A Ru1 C12A 155.12(19) . .
C1A Ru1 C12A 166.5(2) . .
C13A Ru1 C12A 37.39(10) . .
C6A Ru1 C12A 131.7(2) . .
C23A Ru1 C5A 120.95(13) . .
C15A Ru1 C5A 167.16(19) . .
C24A Ru1 C5A 139.15(13) . .
C14A Ru1 C5A 129.87(19) . .
C11A Ru1 C5A 139.0(2) . .
C2A Ru1 C5A 78.21(16) . .
C1A Ru1 C5A 66.89(16) . .
C13A Ru1 C5A 103.43(18) . .
C6A Ru1 C5A 37.33(15) . .
C12A Ru1 C5A 107.52(19) . .
C23A Ru1 C22A 38.0 . .
C15A Ru1 C22A 46.27(17) . .
C24A Ru1 C22A 62.7 . .
C14A Ru1 C22A 64.50(16) . .
C11A Ru1 C22A 11.40(17) . .
C2A Ru1 C22A 133.18(14) . .
C1A Ru1 C22A 163.49(13) . .
C13A Ru1 C22A 55.80(16) . .
C6A Ru1 C22A 158.33(13) . .
C12A Ru1 C22A 26.64(17) . .
C5A Ru1 C22A 129.09(13) . .
C12B Ru2 C11B 39.2(2) . .
C12B Ru2 C14B 63.31(15) . .
C11B Ru2 C14B 62.99(17) . .
C12B Ru2 C13B 38.84(18) . .
C11B Ru2 C13B 64.56(16) . .
C14B Ru2 C13B 37.1 . .
C12B Ru2 C15B 63.88(17) . .
C11B Ru2 C15B 37.7(2) . .
C14B Ru2 C15B 37.1 . .
C13B Ru2 C15B 62.9 . .
C12B Ru2 C2B 131.43(18) . .
C11B Ru2 C2B 107.52(16) . .
C14B Ru2 C2B 146.02(8) . .
C13B Ru2 C2B 170.27(6) . .
C15B Ru2 C2B 114.82(7) . .
C12B Ru2 C1B 164.2(2) . .
C11B Ru2 C1B 125.86(18) . .
C14B Ru2 C1B 118.52(7) . .
C13B Ru2 C1B 151.13(7) . .
C15B Ru2 C1B 107.34(7) . .
C2B Ru2 C1B 37.9 . .
C12B Ru2 C6B 158.1(2) . .
C11B Ru2 C6B 157.4(2) . .
C14B Ru2 C6B 107.78(11) . .
C13B Ru2 C6B 121.82(12) . .
C15B Ru2 C6B 122.33(12) . .
C2B Ru2 C6B 67.72(11) . .
C1B Ru2 C6B 37.65(11) . .
C12B Ru2 C5B 126.28(19) . .
C11B Ru2 C5B 164.5(2) . .
C14B Ru2 C5B 119.47(6) . .
C13B Ru2 C5B 107.42(6) . .
C15B Ru2 C5B 152.46(7) . .
C2B Ru2 C5B 78.8 . .
C1B Ru2 C5B 67.8 . .
C6B Ru2 C5B 38.10(11) . .
C12B Ru2 C3B 110.82(18) . .
C11B Ru2 C3B 111.3(2) . .
C14B Ru2 C3B 173.76(11) . .
C13B Ru2 C3B 139.39(12) . .
C15B Ru2 C3B 139.58(12) . .
C2B Ru2 C3B 36.06(11) . .
C1B Ru2 C3B 66.47(11) . .
C6B Ru2 C3B 78.45(15) . .
C5B Ru2 C3B 65.29(11) . .
C12B Ru2 C4B 108.64(19) . .
C11B Ru2 C4B 133.0(2) . .
C14B Ru2 C4B 146.27(12) . .
C13B Ru2 C4B 115.28(12) . .
C15B Ru2 C4B 170.71(12) . .
C2B Ru2 C4B 65.25(12) . .
C1B Ru2 C4B 78.54(11) . .
C6B Ru2 C4B 66.73(15) . .
C5B Ru2 C4B 36.24(12) . .
C3B Ru2 C4B 35.69(15) . .
C11C Ru3 C12C 39.5 . .
C11C Ru3 C15C 39.0 . .
C12C Ru3 C15C 64.8 . .
C11C Ru3 C13C 65.0 . .
C12C Ru3 C13C 38.9 . .
C15C Ru3 C13C 63.3 . .
C11C Ru3 C14C 65.3 . .
C12C Ru3 C14C 64.2 . .
C15C Ru3 C14C 38.7 . .
C13C Ru3 C14C 36.6 . .
C11C Ru3 C1C 159.24(8) . .
C12C Ru3 C1C 156.61(8) . .
C15C Ru3 C1C 122.85(6) . .
C13C Ru3 C1C 121.06(7) . .
C14C Ru3 C1C 106.81(6) . .
C11C Ru3 C5C 130.68(13) . .
C12C Ru3 C5C 107.25(12) . .
C15C Ru3 C5C 169.70(12) . .
C13C Ru3 C5C 115.33(13) . .
C14C Ru3 C5C 145.55(13) . .
C1C Ru3 C5C 67.09(12) . .
C11C Ru3 C2C 126.60(8) . .
C12C Ru3 C2C 165.25(8) . .
C15C Ru3 C2C 107.29(6) . .
C13C Ru3 C2C 150.71(7) . .
C14C Ru3 C2C 118.34(6) . .
C1C Ru3 C2C 38.1 . .
C5C Ru3 C2C 78.84(12) . .
C11C Ru3 C6C 163.26(7) . .
C12C Ru3 C6C 125.05(7) . .
C15C Ru3 C6C 152.35(7) . .
C13C Ru3 C6C 106.81(7) . .
C14C Ru3 C6C 117.67(7) . .
C1C Ru3 C6C 37.5 . .
C5C Ru3 C6C 37.44(12) . .
C2C Ru3 C6C 67.9 . .
C11C Ru3 C3C 108.41(13) . .
C12C Ru3 C3C 133.69(13) . .
C15C Ru3 C3C 114.39(13) . .
C13C Ru3 C3C 172.49(12) . .
C14C Ru3 C3C 145.56(12) . .
C1C Ru3 C3C 66.39(12) . .
C5C Ru3 C3C 65.58(16) . .
C2C Ru3 C3C 36.02(12) . .
C6C Ru3 C3C 78.52(12) . .
C11C Ru3 C4C 109.47(12) . .
C12C Ru3 C4C 110.93(12) . .
C15C Ru3 C4C 137.93(12) . .
C13C Ru3 C4C 140.74(12) . .
C14C Ru3 C4C 174.56(12) . .
C1C Ru3 C4C 78.62(11) . .
C5C Ru3 C4C 36.59(16) . .
C2C Ru3 C4C 65.71(12) . .
C6C Ru3 C4C 66.79(11) . .
C3C Ru3 C4C 36.10(16) . .
C3A O1A C8A 117.6(4) . .
C4A O2A C10A 116.9(4) . .
C6A C1A C2A 118.4(4) . .
C6A C1A C7C 124.6(3) . .
C2A C1A C7C 116.9(3) . .
C6A C1A Ru1 71.7(2) . .
C2A C1A Ru1 70.7(2) . .
C7C C1A Ru1 128.9(2) . .
C3A C2A C1A 122.1(4) . .
C3A C2A Ru1 76.0(3) . .
C1A C2A Ru1 71.3(2) . .
O1A C3A C2A 125.0(4) . .
O1A C3A C4A 116.1(4) . .
C2A C3A C4A 118.9(4) . .
O1A C3A Ru1 131.7(3) . .
C2A C3A Ru1 67.8(2) . .
C4A C3A Ru1 72.7(2) . .
O2A C4A C5A 125.1(4) . .
O2A C4A C3A 115.6(4) . .
C5A C4A C3A 119.3(4) . .
O2A C4A Ru1 131.5(3) . .
C5A C4A Ru1 68.1(2) . .
C3A C4A Ru1 71.7(2) . .
C4A C5A C6A 121.5(4) . .
C4A C5A Ru1 75.6(3) . .
C6A C5A Ru1 71.0(2) . .
C1A C6A C5A 119.5(4) . .
C1A C6A C7A 123.3(4) . .
C5A C6A C7A 117.2(4) . .
C1A C6A Ru1 71.2(2) . .
C5A C6A Ru1 71.6(2) . .
C7A C6A Ru1 128.5(3) . .
C6A C7A C1B 109.7(3) . .
O1A C8A C9A 101.3(5) . .
C10B C9A C8A 130.5(7) 3_656 .
O2A C10A C9C 103.0(6) . 3_656
C12A C11A C15A 108.0 . .
C12A C11A C16A 131.2 . .
C15A C11A C16A 120.8 . .
C12A C11A Ru1 73.1(3) . .
C15A C11A Ru1 69.4(2) . .
C16A C11A Ru1 121.25(19) . .
C13A C12A C11A 108.0 . .
C13A C12A C17A 122.3(7) . .
C11A C12A C17A 129.5(7) . .
C13A C12A Ru1 71.2(2) . .
C11A C12A Ru1 69.1(2) . .
C17A C12A Ru1 129.4(7) . .
C12A C13A C14A 108.0 . .
C12A C13A C18A 128.8(7) . .
C14A C13A C18A 123.2(7) . .
C12A C13A Ru1 71.4(2) . .
C14A C13A Ru1 69.1(2) . .
C18A C13A Ru1 126.5(6) . .
C13A C14A C15A 108.0 . .
C13A C14A C19A 110.3(10) . .
C15A C14A C19A 141.3(11) . .
C13A C14A Ru1 73.1(3) . .
C15A C14A Ru1 69.5(2) . .
C19A C14A Ru1 127.6(13) . .
C14A C15A C11A 108.0 . .
C14A C15A C20A 129.5(7) . .
C11A C15A C20A 122.4(7) . .
C14A C15A Ru1 71.9(2) . .
C11A C15A Ru1 72.0(2) . .
C20A C15A Ru1 124.8(7) . .
C26A C21A C22A 131.2 . .
C26A C21A C25A 120.8 . .
C22A C21A C25A 108.0 . .
C26A C21A Ru1 129.62(6) . .
C22A C21A Ru1 66.1 . .
C25A C21A Ru1 70.7 . .
C23A C22A C21A 108.0 . .
C23A C22A C27A 122.2(8) . .
C21A C22A C27A 129.7(8) . .
C23A C22A Ru1 64.60(6) . .
C21A C22A Ru1 78.78(5) . .
C27A C22A Ru1 120.0(7) . .
C22A C23A C24A 108.0 . .
C22A C23A C28A 122.5(5) . .
C24A C23A C28A 129.5(6) . .
C22A C23A Ru1 77.5 . .
C24A C23A Ru1 73.35(5) . .
C28A C23A Ru1 114.0(5) . .
C25A C24A C23A 108.0 . .
C25A C24A C29A 120.8(9) . .
C23A C24A C29A 131.2(9) . .
C25A C24A Ru1 79.77(5) . .
C23A C24A Ru1 67.6 . .
C29A C24A Ru1 118.6(13) . .
C30A C25A C24A 111.4(7) . .
C30A C25A C21A 140.1(7) . .
C24A C25A C21A 108.0 . .
C30A C25A Ru1 129.0(7) . .
C24A C25A Ru1 64.02(6) . .
C21A C25A Ru1 74.8 . .
C3B O1B C8B 118.0(4) . .
C4B O2B C10B 117.0(3) . .
C6B C1B C2B 118.89(18) . .
C6B C1B C7A 123.7(2) . .
C2B C1B C7A 117.45(17) . .
C6B C1B Ru2 71.53(18) . .
C2B C1B Ru2 71.0 . .
C7A C1B Ru2 129.23(17) . .
C3B C2B C1B 121.39(18) . .
C3B C2B Ru2 75.31(18) . .
C1B C2B Ru2 71.1 . .
O1B C3B C2B 123.5(3) . .
O1B C3B C4B 116.1(4) . .
C2B C3B C4B 120.3(3) . .
O1B C3B Ru2 129.1(3) . .
C2B C3B Ru2 68.63(17) . .
C4B C3B Ru2 72.4(2) . .
O2B C4B C5B 123.9(3) . .
O2B C4B C3B 116.4(4) . .
C5B C4B C3B 119.7(3) . .
O2B C4B Ru2 131.3(3) . .
C5B C4B Ru2 68.72(17) . .
C3B C4B Ru2 71.9(2) . .
C4B C5B C6B 121.1(3) . .
C4B C5B Ru2 75.05(18) . .
C6B C5B Ru2 70.94(17) . .
C1B C6B C5B 118.4(3) . .
C1B C6B C7B 124.3(3) . .
C5B C6B C7B 117.3(3) . .
C1B C6B Ru2 70.82(17) . .
C5B C6B Ru2 70.96(17) . .
C7B C6B Ru2 130.6(3) . .
C1C C7B C6B 109.0(3) . .
O1B C8B C9B 101.6(5) . .
C8B C9B C10C 127.4(7) . 3_656
O2B C10B C9A 102.0(5) . 3_656
C15B C11B C12B 107.2(5) . .
C15B C11B C16B 131.8(5) . .
C12B C11B C16B 121.0(6) . .
C15B C11B Ru2 71.8(2) . .
C12B C11B Ru2 70.5(3) . .
C16B C11B Ru2 124.9(3) . .
C13B C12B C11B 106.4(5) . .
C13B C12B C17B 125.9(7) . .
C11B C12B C17B 127.8(7) . .
C13B C12B Ru2 70.9(2) . .
C11B C12B Ru2 70.4(3) . .
C17B C12B Ru2 123.7(4) . .
C14B C13B C12B 107.3(3) . .
C14B C13B C18B 125.3 . .
C12B C13B C18B 127.3(3) . .
C14B C13B Ru2 71.3 . .
C12B C13B Ru2 70.2(2) . .
C18B C13B Ru2 125.9 . .
C13B C14B C15B 110.6 . .
C13B C14B C19B 128.1(3) . .
C15B C14B C19B 121.3(3) . .
C13B C14B Ru2 71.6 . .
C15B C14B Ru2 71.9 . .
C19B C14B Ru2 125.3(3) . .
C14B C15B C11B 108.5(3) . .
C14B C15B C20B 129.7(4) . .
C11B C15B C20B 121.7(5) . .
C14B C15B Ru2 71.1 . .
C11B C15B Ru2 70.5(2) . .
C20B C15B Ru2 125.3(3) . .
C3C O1C C8C 116.5(4) . .
C4C O2C C10C 118.5(4) . .
C6C C1C C2C 119.9 . .
C6C C1C C7B 123.55(17) . .
C2C C1C C7B 116.48(17) . .
C6C C1C Ru3 72.1 . .
C2C C1C Ru3 71.3 . .
C7B C1C Ru3 131.16(17) . .
C3C C2C C1C 120.4(2) . .
C3C C2C Ru3 75.04(19) . .
C1C C2C Ru3 70.6 . .
O1C C3C C2C 124.2(4) . .
O1C C3C C4C 115.2(4) . .
C2C C3C C4C 120.6(4) . .
O1C C3C Ru3 130.7(3) . .
C2C C3C Ru3 68.94(18) . .
C4C C3C Ru3 72.0(2) . .
O2C C4C C5C 125.2(4) . .
O2C C4C C3C 116.1(4) . .
C5C C4C C3C 118.6(4) . .
O2C C4C Ru3 130.1(3) . .
C5C C4C Ru3 68.5(2) . .
C3C C4C Ru3 71.9(2) . .
C4C C5C C6C 122.3(4) . .
C4C C5C Ru3 74.9(2) . .
C6C C5C Ru3 71.86(17) . .
C1C C6C C5C 117.92(19) . .
C1C C6C C7C 124.5 . .
C5C C6C C7C 117.52(19) . .
C1C C6C Ru3 70.4 . .
C5C C6C Ru3 70.69(18) . .
C7C C6C Ru3 127.8 . .
C6C C7C C1A 108.88(16) . .
O1C C8C C9C 100.6(5) . .
C8C C9C C10A 130.5(7) . 3_656
O2C C10C C9B 99.2(6) . 3_656
C15C C11C C12C 106.6 . .
C15C C11C C16C 124.6 . .
C12C C11C C16C 128.5 . .
C15C C11C Ru3 71.6 . .
C12C C11C Ru3 70.6 . .
C16C C11C Ru3 127.0 . .
C13C C12C C11C 106.9 . .
C13C C12C C17C 130.7 . .
C11C C12C C17C 122.1 . .
C13C C12C Ru3 71.5 . .
C11C C12C Ru3 69.9 . .
C17C C12C Ru3 128.5 . .
C14C C13C C12C 110.0 . .
C14C C13C C21C 128.5(3) . .
C12C C13C C21C 121.5(3) . .
C14C C13C Ru3 71.8 . .
C12C C13C Ru3 69.6 . .
C21C C13C Ru3 125.8(3) . .
C13C C14C C15C 108.4 . .
C13C C14C C19C 124.9(3) . .
C15C C14C C19C 126.6(3) . .
C13C C14C Ru3 71.6 . .
C15C C14C Ru3 70.3 . .
C19C C14C Ru3 126.1(3) . .
C11C C15C C14C 108.0 . .
C11C C15C C20C 127.9(3) . .
C14C C15C C20C 124.0(4) . .
C11C C15C Ru3 69.4 . .
C14C C15C Ru3 71.0 . .
C20C C15C Ru3 127.4(3) . .
O2D S1D O1D 120.4(6) . .
O2D S1D O3D 111.9(6) . .
O1D S1D O3D 104.5(6) . .
O2D S1D S1D 103.6(8) . 3_656
O1D S1D S1D 107.2(8) . 3_656
O3D S1D S1D 108.7(7) . 3_656
F1D C1D F3D 109.3 . .
F1D C1D F2D 124.5 . .
F3D C1D F2D 123.3 . .

loop_
_geom_bond_atom_site_label_1
_geom_bond_atom_site_label_2
_geom_bond_distance
_geom_bond_site_symmetry_2
Ru1 C23A 2.086(2) .
Ru1 C15A 2.130(7) .
Ru1 C24A 2.161(2) .
Ru1 C14A 2.161(6) .
Ru1 C11A 2.164(6) .
Ru1 C2A 2.200(4) .
Ru1 C1A 2.208(4) .
Ru1 C13A 2.214(6) .
Ru1 C6A 2.214(4) .
Ru1 C12A 2.216(7) .
Ru1 C5A 2.222(5) .
Ru1 C22A 2.2539(13) .
Ru2 C12B 2.178(5) .
Ru2 C11B 2.177(5) .
Ru2 C14B 2.1842(15) .
Ru2 C13B 2.1876(14) .
Ru2 C15B 2.1946(14) .
Ru2 C2B 2.2041(15) .
Ru2 C1B 2.2053(13) .
Ru2 C6B 2.215(4) .
Ru2 C5B 2.2148(13) .
Ru2 C3B 2.289(4) .
Ru2 C4B 2.296(4) .
Ru3 C11C 2.1584(12) .
Ru3 C12C 2.1683(12) .
Ru3 C15C 2.1871(14) .
Ru3 C13C 2.1947(14) .
Ru3 C14C 2.1971(15) .
Ru3 C1C 2.2095(11) .
Ru3 C5C 2.216(4) .
Ru3 C2C 2.2192(13) .
Ru3 C6C 2.2310(13) .
Ru3 C3C 2.297(4) .
Ru3 C4C 2.298(4) .
O1A C3A 1.356(5) .
O1A C8A 1.422(7) .
O2A C4A 1.350(5) .
O2A C10A 1.443(7) .
C1A C6A 1.406(6) .
C1A C2A 1.434(6) .
C1A C7C 1.537(4) .
C2A C3A 1.407(6) .
C3A C4A 1.416(6) .
C4A C5A 1.418(6) .
C5A C6A 1.420(6) .
C6A C7A 1.512(6) .
C7A C1B 1.520(4) .
C8A C9A 1.636(11) .
C9A C10B 1.624(10) 3_656
C10A C9C 1.665(11) 3_656
C11A C12A 1.4200 .
C11A C15A 1.4200 .
C11A C16A 1.5636 .
C12A C13A 1.4200 .
C12A C17A 1.545(12) .
C13A C14A 1.4200 .
C13A C18A 1.513(16) .
C14A C15A 1.4200 .
C14A C19A 1.56(3) .
C15A C20A 1.523(13) .
C21A C26A 1.3006 .
C21A C22A 1.4200 .
C21A C25A 1.4200 .
C22A C23A 1.4200 .
C22A C27A 1.525(13) .
C23A C24A 1.4200 .
C23A C28A 1.756(17) .
C24A C25A 1.4200 .
C24A C29A 1.51(3) .
C25A C30A 1.368(15) .
O1B C3B 1.358(5) .
O1B C8B 1.435(6) .
O2B C4B 1.373(4) .
O2B C10B 1.438(6) .
C1B C6B 1.426(4) .
C1B C2B 1.4327 .
C2B C3B 1.393(4) .
C3B C4B 1.405(6) .
C4B C5B 1.405(5) .
C5B C6B 1.446(4) .
C6B C7B 1.513(6) .
C7B C1C 1.511(4) .
C8B C9B 1.563(11) .
C9B C10C 1.620(11) 3_656
C10B C9A 1.624(10) 3_656
C11B C15B 1.414(7) .
C11B C12B 1.460(9) .
C11B C16B 1.526(6) .
C12B C13B 1.452(7) .
C12B C17B 1.495(9) .
C13B C14B 1.3902 .
C13B C18B 1.5297 .
C14B C15B 1.3923 .
C14B C19B 1.507(7) .
C15B C20B 1.501(7) .
O1C C3C 1.359(6) .
O1C C8C 1.433(6) .
O2C C4C 1.354(5) .
O2C C10C 1.435(7) .
C1C C6C 1.4266 .
C1C C2C 1.4461 .
C2C C3C 1.399(5) .
C3C C4C 1.424(6) .
C4C C5C 1.419(6) .
C5C C6C 1.427(4) .
C6C C7C 1.4862 .
C8C C9C 1.582(10) .
C9C C10A 1.665(11) 3_656
C10C C9B 1.620(11) 3_656
C11C C15C 1.4519 .
C11C C12C 1.4604 .
C11C C16C 1.4762 .
C12C C13C 1.4524 .
C12C C17C 1.5013 .
C13C C14C 1.3783 .
C13C C21C 1.510(7) .
C14C C15C 1.4537 .
C14C C19C 1.479(6) .
C15C C20C 1.499(7) .
S1D O2D 1.317(10) .
S1D O1D 1.304(11) .
S1D O3D 1.433(7) .
S1D S1D 1.823(16) 3_656
C1D F1D 1.1806 .
C1D F3D 1.5701 .
C1D F2D 1.6049 .
